data_1564705
loop_
_publ_author_name
'Yi, Xiaofeng'
'Wang, Di'
'Li, Fan'
'Zhang, Jian'
'Zhang, Lei'

_publ_section_title
;
 Molecular Bixbyite-Like In12-Oxo Clusters with Tunable Functionalization
 Sites for Lithography Patterning Applications
;
_journal_name_full 'Chemical Science'
_journal_paper_doi 10.1039/D1SC04491E
_journal_year 2021
_chemical_formula_moiety 'C56 H88 Cl4 In12 N12 O34, Cl2'
_chemical_formula_sum 'C56 H88 Cl6 In12 N12 O34'
_chemical_formula_weight 3063.92
_chemical_name_systematic InOC-3
_space_group_crystal_system tetragonal
_space_group_IT_number 82
_space_group_name_Hall 'I -4'
_space_group_name_H-M_alt 'I -4'
_atom_sites_solution_hydrogens geom
_audit_creation_date 2021-02-08
_audit_creation_method
;
Olex2 1.2
(compiled 2018.05.29 svn.r3508 for OlexSys, GUI svn.r5506)
;
_audit_update_record
;
2021-04-19 deposited with the CCDC.	2021-09-20 downloaded from the CCDC.
;
_cell_angle_alpha 90
_cell_angle_beta 90
_cell_angle_gamma 90
_cell_formula_units_Z 2
_cell_length_a 15.9892(2)
_cell_length_b 15.9892(2)
_cell_length_c 20.3659(5)
_cell_measurement_reflns_used 10426
_cell_measurement_temperature 100.0(2)
_cell_measurement_theta_max 73.2190
_cell_measurement_theta_min 3.4470
_cell_volume 5206.63(16)
_computing_cell_refinement 'CrysAlisPro 1.171.39.46c (Rigaku OD, 2018)'
_computing_data_collection 'CrysAlisPro 1.171.39.46c (Rigaku OD, 2018)'
_computing_data_reduction 'CrysAlisPro 1.171.39.46c (Rigaku OD, 2018)'
_computing_molecular_graphics 'Olex2 (Dolomanov et al., 2009)'
_computing_publication_material 'Olex2 (Dolomanov et al., 2009)'
_computing_structure_refinement 'ShelXL (Sheldrick, 2015)'
_computing_structure_solution 'SHELXT 2014/5 (Sheldrick, 2014)'
_diffrn_ambient_environment N~2~
_diffrn_ambient_temperature 100.0(2)
_diffrn_detector 'CCD plate'
_diffrn_detector_area_resol_mean 10.3468
_diffrn_detector_type Atlas
_diffrn_measured_fraction_theta_full 1.000
_diffrn_measured_fraction_theta_max 0.991
_diffrn_measurement_details
;
List of Runs (angles in degrees, time in seconds):

  # Type    Start    End  Width  t~exp~   \w     \q     \k     \f   Frames
#--------------------------------------------------------------------------
  1  \w    -67.00  31.00   1.00    1.25    --  -41.41  57.00  30.00   98
  2  \w    -86.00 -52.00   1.00    1.25    --  -41.41 125.00  90.00   34
  3  \w   -113.00 -18.00   1.00    1.25    --  -41.41 -57.00-120.00   95
  4  \w    -61.00  33.00   1.00    1.25    --  -41.41  38.00-180.00   94
  5  \w     28.00  53.00   1.00    1.25    --   41.41-125.00  90.00   25
  6  \w     28.00 131.00   1.00    2.50    --  104.65 -30.00-120.00  103
  7  \w     98.00 124.00   1.00    2.50    --  104.65 -77.00 -30.00   26
  8  \w     37.00 106.00   1.00    2.50    --  104.65 -94.00  30.00   69
  9  \w     80.00 106.00   1.00    2.50    --  104.65 -94.00-120.00   26
 10  \w     40.00 103.00   1.00    2.50    --  104.65 -94.00 120.00   63
 11  \w    123.00 178.00   1.00    2.50    --  104.65  77.00-180.00   55
 12  \w    118.00 163.00   1.00    2.50    --  104.65 125.00 -30.00   45
 13  \w    150.00 176.00   1.00    2.50    --  104.65 125.00  60.00   26
 14  \w     69.00 113.00   1.00    2.50    --  104.65-125.00  30.00   44
 15  \w    138.00 178.00   1.00    2.50    --  104.65  77.00-150.00   40
 16  \w     24.00 139.00   1.00    2.50    --  104.65 -15.00 120.00  115
 17  \w     36.00 106.00   1.00    2.50    --  104.65 -94.00-180.00   70
 18  \w     45.00  71.00   1.00    2.50    --  104.65 -45.00  90.00   26
 19  \w     30.00 106.00   1.00    2.50    --  104.65 -94.00 -90.00   76
 20  \w     72.00 148.00   1.00    2.50    --  104.65 -15.00   0.00   76
;
_diffrn_measurement_device 'four-circle diffractometer'
_diffrn_measurement_device_type 'SuperNova, Dual, Cu at home/near, Atlas'
_diffrn_measurement_method '\w scans'
_diffrn_orient_matrix_type 'CrysAlisPro convention (1999,Acta A55,543-557)'
_diffrn_orient_matrix_UB_11 0.0527043000
_diffrn_orient_matrix_UB_12 -0.0752792000
_diffrn_orient_matrix_UB_13 -0.0228467000
_diffrn_orient_matrix_UB_21 -0.0327697000
_diffrn_orient_matrix_UB_22 0.0118358000
_diffrn_orient_matrix_UB_23 -0.0705077000
_diffrn_orient_matrix_UB_31 0.0737638000
_diffrn_orient_matrix_UB_32 0.0589119000
_diffrn_orient_matrix_UB_33 -0.0150489000
_diffrn_radiation_monochromator mirror
_diffrn_radiation_probe x-ray
_diffrn_radiation_type CuK\a
_diffrn_radiation_wavelength 1.54184
_diffrn_reflns_av_R_equivalents 0.0559
_diffrn_reflns_av_unetI/netI 0.0410
_diffrn_reflns_Laue_measured_fraction_full 1.000
_diffrn_reflns_Laue_measured_fraction_max 0.991
_diffrn_reflns_limit_h_max 19
_diffrn_reflns_limit_h_min -15
_diffrn_reflns_limit_k_max 19
_diffrn_reflns_limit_k_min -16
_diffrn_reflns_limit_l_max 24
_diffrn_reflns_limit_l_min -25
_diffrn_reflns_number 19375
_diffrn_reflns_point_group_measured_fraction_full 1.000
_diffrn_reflns_point_group_measured_fraction_max 0.983
_diffrn_reflns_theta_full 67.684
_diffrn_reflns_theta_max 73.436
_diffrn_reflns_theta_min 3.514
_diffrn_source 'micro-focus sealed X-ray tube'
_diffrn_source_type 'SuperNova (Cu) X-ray Source'
_exptl_absorpt_coefficient_mu 22.853
_exptl_absorpt_correction_T_max 1.00000
_exptl_absorpt_correction_T_min 0.27612
_exptl_absorpt_correction_type multi-scan
_exptl_absorpt_process_details
;
CrysAlisPro 1.171.39.46c (Rigaku Oxford Diffraction, 2018)
Empirical absorption correction using spherical harmonics,
 implemented in SCALE3 ABSPACK scaling algorithm.
;
_exptl_crystal_colour yellowish
_exptl_crystal_colour_modifier yellowish
_exptl_crystal_density_diffrn 1.954
_exptl_crystal_description block
_exptl_crystal_F_000 2940
_exptl_crystal_size_max 0.11
_exptl_crystal_size_mid 0.1
_exptl_crystal_size_min 0.05
_refine_diff_density_max 1.226
_refine_diff_density_min -1.401
_refine_diff_density_rms 0.192
_refine_ls_abs_structure_details
;
 Flack x determined using 2179 quotients [(I+)-(I-)]/[(I+)+(I-)]
 (Parsons, Flack and Wagner, Acta Cryst. B69 (2013) 249-259).
;
_refine_ls_abs_structure_Flack 0.033(13)
_refine_ls_extinction_method none
_refine_ls_goodness_of_fit_ref 1.048
_refine_ls_hydrogen_treatment constr
_refine_ls_matrix_type full
_refine_ls_number_parameters 276
_refine_ls_number_reflns 5146
_refine_ls_number_restraints 61
_refine_ls_restrained_S_all 1.073
_refine_ls_R_factor_all 0.0601
_refine_ls_R_factor_gt 0.0565
_refine_ls_shift/su_max 0.001
_refine_ls_shift/su_mean 0.000
_refine_ls_structure_factor_coef Fsqd
_refine_ls_weighting_details 'w=1/[\s^2^(Fo^2^)+(0.0721P)^2^+92.8556P] where P=(Fo^2^+2Fc^2^)/3'
_refine_ls_weighting_scheme calc
_refine_ls_wR_factor_gt 0.1445
_refine_ls_wR_factor_ref 0.1484
_reflns_Friedel_coverage 0.921
_reflns_Friedel_fraction_full 0.999
_reflns_Friedel_fraction_max 0.973
_reflns_number_gt 4868
_reflns_number_total 5146
_reflns_threshold_expression 'I > 2\s(I)'
_cod_data_source_file d1sc04491e2.cif
_cod_data_source_block InOC-3
_cod_original_cell_volume 5206.63(18)
_cod_database_code 1564705
_shelx_shelxl_version_number 2017/1
_chemical_oxdiff_formula In
_shelx_space_group_comment
;
The symmetry employed for this shelxl refinement is uniquely defined
by the following loop, which should always be used as a source of
symmetry information in preference to the above space-group names.
They are only intended as comments.
;
_shelx_estimated_absorpt_t_max 0.395
_shelx_estimated_absorpt_t_min 0.188
_reflns_odcompleteness_completeness 100.00
_reflns_odcompleteness_iscentric 1
_reflns_odcompleteness_theta 68.13
_olex2_refinement_description
;
1. Others
 Fixed Sof: Cl2(0.5)
 Fixed U13: O6(0)
 Fixed U23: O6(0)
 Fixed Uiso: H1(0.106) H2(0.084) H2A(0.091) H3(0.087) H5(0.142) H6(0.114)
 H7A(0.09) H7B(0.09) H8A(0.077) H8B(0.077) H9A(0.124) H9B(0.124) H10A(0.101)
 H10B(0.101) H11A(0.077) H11B(0.077) H12A(0.09) H12B(0.09) H13A(0.1) H13B(0.1)
 H14A(0.086) H14B(0.086)
 Fixed X: O6(0.5) H1(0.094579) H2(0.14536) H2A(0.473358) H3(0.474122)
 H5(0.591574) H6(0.589606) H7A(0.376179) H7B(0.355851) H8A(0.409461)
 H8B(0.318966) H9A(0.282733) H9B(0.348265) H10A(0.197611) H10B(0.264726)
 H11A(0.348494) H11B(0.315127) H12A(0.216093) H12B(0.180497) H13A(0.122622)
 H13B(0.100369) H14A(0.14187) H14B(0.052678)
 Fixed Y: O6(0.5) H1(0.493337) H2(0.546013) H2A(0.679682) H3(0.636304)
 H5(0.842993) H6(0.890896) H7A(0.918813) H7B(0.858857) H8A(0.807642)
 H8B(0.794677) H9A(0.704818) H9B(0.674631) H10A(0.651827) H10B(0.59403)
 H11A(0.460518) H11B(0.368316) H12A(0.459415) H12B(0.41429) H13A(0.67014)
 H13B(0.648666) H14A(0.532339) H14B(0.543834)
 Fixed Z: H1(0.567616) H2(0.666963) H2A(0.822335) H3(0.713745) H5(0.661086)
 H6(0.763705) H7A(0.509202) H7B(0.44999) H8A(0.574059) H8B(0.546164)
 H9A(0.65178) H9B(0.703606) H10A(0.716159) H10B(0.748808) H11A(0.707231)
 H11B(0.704547) H12A(0.750771) H12B(0.688214) H13A(0.46193) H13B(0.535151)
 H14A(0.438388) H14B(0.469355)
;
_platon_squeeze_void_probe_radius 1.20
_olex2_submission_special_instructions 'No special instructions were received'
_oxdiff_exptl_absorpt_empirical_details
;
Empirical correction (ABSPACK) includes:
- Absorption correction using spherical harmonics
- Frame scaling
;
_oxdiff_exptl_absorpt_empirical_full_max 1.914
_oxdiff_exptl_absorpt_empirical_full_min 0.584

loop_
_space_group_symop_operation_xyz
'x, y, z'
'-x, -y, z'
'y, -x, -z'
'-y, x, -z'
'x+1/2, y+1/2, z+1/2'
'-x+1/2, -y+1/2, z+1/2'
'y+1/2, -x+1/2, -z+1/2'
'-y+1/2, x+1/2, -z+1/2'

loop_
_atom_site_label
_atom_site_type_symbol
_atom_site_fract_x
_atom_site_fract_y
_atom_site_fract_z
_atom_site_U_iso_or_equiv
_atom_site_adp_type
_atom_site_occupancy
_atom_site_site_symmetry_order
_atom_site_calc_flag
_atom_site_refinement_flags_posn
_atom_site_refinement_flags_adp
_atom_site_refinement_flags_occupancy
_atom_site_disorder_assembly
_atom_site_disorder_group
In1 In 0.45509(5) 0.61312(5) 0.56662(5) 0.0292(2) Uani 1 1 d . . . . .
In2 In 0.26634(6) 0.52553(8) 0.56807(6) 0.0470(3) Uani 1 1 d . . . . .
In3 In 0.31651(8) 0.65264(8) 0.44245(6) 0.0514(3) Uani 1 1 d . . . . .
Cl1 Cl 0.2325(5) 0.7546(5) 0.3854(4) 0.109(3) Uani 1 1 d . . . . .
O1 O 0.526(2) 0.901(2) 0.8745(18) 0.169(13) Uani 1 1 d . U . . .
O2 O 0.5076(17) 0.777(2) 0.9126(13) 0.138(9) Uani 1 1 d . U . . .
O3 O 0.5383(7) 0.7007(7) 0.6172(6) 0.043(3) Uani 1 1 d . . . . .
O4 O 0.4019(8) 0.7203(6) 0.5079(5) 0.041(3) Uani 1 1 d . . . . .
O5 O 0.5519(6) 0.6296(5) 0.4986(5) 0.028(2) Uani 1 1 d . . . . .
O6 O 0.500000 0.500000 0.6090(7) 0.031(3) Uani 1 2 d S T P . .
O7 O 0.3462(7) 0.6114(8) 0.6256(6) 0.049(3) Uani 1 1 d . . . . .
O8 O 0.2225(8) 0.6363(10) 0.5152(7) 0.063(4) Uani 1 1 d . . . . .
O9 O 0.3211(8) 0.4224(8) 0.6184(7) 0.053(3) Uani 1 1 d . . . . .
N1 N 0.1342(10) 0.4858(17) 0.5314(11) 0.089(7) Uani 1 1 d . U . . .
H1 H 0.094579 0.493337 0.567616 0.106 Uiso 1 1 calc R . . . .
N2 N 0.2058(10) 0.5379(15) 0.6719(8) 0.070(6) Uani 1 1 d . . . . .
H2 H 0.145360 0.546013 0.666963 0.084 Uiso 1 1 calc R . . . .
N3 N 0.522(2) 0.824(2) 0.8617(18) 0.125(10) Uani 1 1 d . U . . .
C1 C 0.523(2) 0.790(2) 0.8007(15) 0.092(9) Uani 1 1 d . . . . .
C2 C 0.4947(14) 0.714(2) 0.7892(11) 0.076(7) Uani 1 1 d . . . . .
H2A H 0.473358 0.679682 0.822335 0.091 Uiso 1 1 calc R . . . .
C3 C 0.4989(14) 0.6873(17) 0.7239(12) 0.072(6) Uani 1 1 d . U . . .
H3 H 0.474122 0.636304 0.713745 0.087 Uiso 1 1 calc R . . . .
C4 C 0.5358(19) 0.7292(15) 0.6741(12) 0.076(7) Uani 1 1 d . . . . .
C5 C 0.568(2) 0.810(2) 0.6935(19) 0.119(11) Uani 1 1 d . U . . .
H5 H 0.591574 0.842993 0.661086 0.142 Uiso 1 1 calc R . . . .
C6 C 0.565(2) 0.8399(19) 0.7530(14) 0.095(9) Uani 1 1 d . . . . .
H6 H 0.589606 0.890896 0.763705 0.114 Uiso 1 1 calc R . . . .
C7 C 0.3907(17) 0.8661(14) 0.4886(13) 0.075(6) Uani 1 1 d . U . . .
H7A H 0.376179 0.918813 0.509202 0.090 Uiso 1 1 calc R . . . .
H7B H 0.355851 0.858857 0.449990 0.090 Uiso 1 1 calc R . . . .
C8 C 0.3777(15) 0.7972(11) 0.5343(11) 0.064(6) Uani 1 1 d . . . . .
H8A H 0.409461 0.807642 0.574059 0.077 Uiso 1 1 calc R . . . .
H8B H 0.318966 0.794677 0.546164 0.077 Uiso 1 1 calc R . . . .
C9 C 0.307(2) 0.656(2) 0.6721(16) 0.103(9) Uani 1 1 d . U . . .
H9A H 0.282733 0.704818 0.651780 0.124 Uiso 1 1 calc R . . . .
H9B H 0.348265 0.674631 0.703606 0.124 Uiso 1 1 calc R . . . .
C10 C 0.2424(15) 0.6126(19) 0.7070(12) 0.084(8) Uani 1 1 d . . . . .
H10A H 0.197611 0.651827 0.716159 0.101 Uiso 1 1 calc R . . . .
H10B H 0.264726 0.594030 0.748808 0.101 Uiso 1 1 calc R . . . .
C11 C 0.3075(12) 0.4241(16) 0.6869(10) 0.064(6) Uani 1 1 d . . . . .
H11A H 0.348494 0.460518 0.707231 0.077 Uiso 1 1 calc R . . . .
H11B H 0.315127 0.368316 0.704547 0.077 Uiso 1 1 calc R . . . .
C12 C 0.2216(12) 0.4544(18) 0.7035(11) 0.075(7) Uani 1 1 d . . . . .
H12A H 0.216093 0.459415 0.750771 0.090 Uiso 1 1 calc R . . . .
H12B H 0.180497 0.414290 0.688214 0.090 Uiso 1 1 calc R . . . .
C13 C 0.1341(14) 0.6319(18) 0.4978(15) 0.083(7) Uani 1 1 d . U . . .
H13A H 0.122622 0.670140 0.461930 0.100 Uiso 1 1 calc R . . . .
H13B H 0.100369 0.648666 0.535151 0.100 Uiso 1 1 calc R . . . .
C14 C 0.1122(11) 0.5469(16) 0.4783(13) 0.072(6) Uani 1 1 d . U . . .
H14A H 0.141870 0.532339 0.438388 0.086 Uiso 1 1 calc R . . . .
H14B H 0.052678 0.543834 0.469355 0.086 Uiso 1 1 calc R . . . .
Cl2 Cl -0.0023(8) 0.4434(16) 0.6418(7) 0.153(8) Uani 0.5 1 d . U . . .

loop_
_atom_site_aniso_label
_atom_site_aniso_U_11
_atom_site_aniso_U_22
_atom_site_aniso_U_33
_atom_site_aniso_U_23
_atom_site_aniso_U_13
_atom_site_aniso_U_12
In1 0.0262(4) 0.0216(4) 0.0398(5) -0.0038(4) 0.0011(4) 0.0011(3)
In2 0.0171(4) 0.0748(8) 0.0490(6) -0.0075(6) 0.0022(5) 0.0003(4)
In3 0.0429(6) 0.0511(7) 0.0602(7) 0.0026(6) -0.0092(6) 0.0286(5)
Cl1 0.118(6) 0.105(5) 0.103(5) 0.005(4) -0.033(4) 0.087(5)
O1 0.20(2) 0.16(2) 0.15(2) -0.042(17) -0.012(18) 0.034(19)
O2 0.120(16) 0.19(2) 0.107(16) -0.020(16) 0.004(14) -0.001(15)
O3 0.059(7) 0.027(5) 0.043(6) -0.017(5) 0.007(5) -0.013(5)
O4 0.060(7) 0.025(5) 0.039(6) -0.005(4) -0.005(5) 0.014(5)
O5 0.033(5) 0.013(4) 0.038(6) -0.002(4) -0.002(4) -0.003(3)
O6 0.038(8) 0.019(6) 0.035(7) 0.000 0.000 0.002(5)
O7 0.032(6) 0.063(8) 0.054(7) -0.018(6) 0.003(5) 0.002(5)
O8 0.034(6) 0.094(10) 0.063(8) -0.017(7) 0.003(6) 0.032(7)
O9 0.048(7) 0.051(7) 0.060(8) 0.015(6) 0.007(6) -0.008(6)
N1 0.027(8) 0.16(2) 0.074(13) 0.002(12) 0.005(8) -0.001(10)
N2 0.033(8) 0.136(18) 0.041(8) -0.003(10) 0.018(6) 0.007(9)
N3 0.122(15) 0.127(15) 0.127(15) 0.008(12) -0.006(12) -0.010(12)
C1 0.09(2) 0.09(2) 0.086(19) -0.008(16) 0.025(16) 0.017(16)
C2 0.055(12) 0.13(2) 0.046(11) -0.006(13) 0.000(9) -0.011(13)
C3 0.061(10) 0.088(12) 0.068(10) -0.007(9) 0.017(9) -0.002(9)
C4 0.11(2) 0.060(13) 0.058(13) 0.004(11) 0.018(13) -0.008(13)
C5 0.130(16) 0.110(15) 0.116(16) -0.013(12) 0.008(13) -0.003(12)
C6 0.12(2) 0.088(19) 0.077(17) -0.046(15) 0.014(16) -0.017(16)
C7 0.106(13) 0.047(9) 0.072(11) 0.005(8) 0.006(10) 0.018(9)
C8 0.086(15) 0.039(9) 0.067(13) -0.007(9) -0.001(11) 0.039(10)
C9 0.088(13) 0.113(14) 0.109(13) -0.034(12) 0.022(11) -0.010(12)
C10 0.061(13) 0.14(2) 0.056(13) -0.040(14) 0.033(11) 0.010(14)
C11 0.049(10) 0.097(16) 0.046(10) -0.012(10) 0.006(8) -0.015(10)
C12 0.039(10) 0.13(2) 0.057(12) -0.002(13) 0.012(9) -0.006(12)
C13 0.050(9) 0.101(13) 0.099(13) -0.001(11) -0.003(9) 0.032(9)
C14 0.025(7) 0.111(13) 0.080(11) -0.011(9) -0.014(7) 0.024(8)
Cl2 0.034(5) 0.34(2) 0.082(8) 0.071(11) 0.018(6) 0.051(11)

loop_
_atom_type_symbol
_atom_type_description
_atom_type_scat_dispersion_real
_atom_type_scat_dispersion_imag
_atom_type_scat_source
C C 0.0181 0.0091 'International Tables Vol C Tables 4.2.6.8 and 6.1.1.4'
H H 0.0000 0.0000 'International Tables Vol C Tables 4.2.6.8 and 6.1.1.4'
Cl Cl 0.3639 0.7018 'International Tables Vol C Tables 4.2.6.8 and 6.1.1.4'
In In 0.0822 5.0449 'International Tables Vol C Tables 4.2.6.8 and 6.1.1.4'
N N 0.0311 0.0180 'International Tables Vol C Tables 4.2.6.8 and 6.1.1.4'
O O 0.0492 0.0322 'International Tables Vol C Tables 4.2.6.8 and 6.1.1.4'

loop_
_geom_angle_atom_site_label_1
_geom_angle_atom_site_label_2
_geom_angle_atom_site_label_3
_geom_angle
_geom_angle_site_symmetry_1
_geom_angle_site_symmetry_3
_geom_angle_publ_flag
In2 In1 In3 174.09(4) . 3_566 ?
O3 In1 In2 144.7(3) . . ?
O3 In1 In3 40.6(3) . 3_566 ?
O3 In1 O4 89.6(4) . . ?
O4 In1 In2 89.0(3) . . ?
O4 In1 In3 94.1(3) . 3_566 ?
O5 In1 In2 40.3(2) 4_656 . ?
O5 In1 In2 136.9(3) . . ?
O5 In1 In3 39.3(3) . 3_566 ?
O5 In1 In3 135.7(3) 4_656 3_566 ?
O5 In1 O3 166.3(4) 4_656 . ?
O5 In1 O3 77.4(4) . . ?
O5 In1 O4 80.3(4) . . ?
O5 In1 O4 77.3(4) 4_656 . ?
O5 In1 O5 96.6(3) . 4_656 ?
O5 In1 O6 97.3(3) . . ?
O5 In1 O7 170.3(5) . . ?
O6 In1 In2 86.83(3) . . ?
O6 In1 In3 89.41(4) . 3_566 ?
O6 In1 O3 98.5(4) . . ?
O6 In1 O4 170.9(4) . . ?
O6 In1 O5 94.4(3) . 4_656 ?
O7 In1 In2 40.8(3) . . ?
O7 In1 In3 144.1(3) . 3_566 ?
O7 In1 O3 103.9(4) . . ?
O7 In1 O4 90.1(5) . . ?
O7 In1 O5 79.9(4) . 4_656 ?
O7 In1 O6 92.0(4) . . ?
In1 In2 In3 61.49(3) . . ?
O4 In2 In1 104.4(2) 4_656 . ?
O4 In2 In3 89.3(3) 4_656 . ?
O5 In2 In1 39.1(2) 4_656 . ?
O5 In2 In3 39.7(2) 4_656 . ?
O5 In2 O4 72.9(3) 4_656 4_656 ?
O5 In2 O7 76.8(4) 4_656 . ?
O5 In2 N1 122.9(6) 4_656 . ?
O5 In2 N2 149.5(5) 4_656 . ?
O7 In2 In1 38.7(3) . . ?
O7 In2 In3 83.7(4) . . ?
O7 In2 O4 139.8(4) . 4_656 ?
O7 In2 N1 149.7(7) . . ?
O7 In2 N2 72.9(6) . . ?
O8 In2 In1 86.9(4) . . ?
O8 In2 In3 38.1(3) . . ?
O8 In2 O4 111.1(4) . 4_656 ?
O8 In2 O5 77.4(4) . 4_656 ?
O8 In2 O7 86.8(6) . . ?
O8 In2 N1 76.8(8) . . ?
O8 In2 N2 104.1(6) . . ?
O9 In2 In1 87.5(3) . . ?
O9 In2 In3 137.4(3) . . ?
O9 In2 O4 69.7(5) . 4_656 ?
O9 In2 O5 97.8(4) . 4_656 ?
O9 In2 O7 89.3(5) . . ?
O9 In2 O8 174.4(5) . . ?
O9 In2 N1 108.4(7) . . ?
O9 In2 N2 78.5(6) . . ?
N1 In2 In1 159.2(6) . . ?
N1 In2 In3 97.9(6) . . ?
N1 In2 O4 70.5(6) . 4_656 ?
N1 In2 N2 86.4(7) . . ?
N2 In2 In1 110.4(5) . . ?
N2 In2 In3 137.4(6) . . ?
N2 In2 O4 131.2(6) . 4_656 ?
In1 In3 In2 63.48(3) 4_656 . ?
Cl1 In3 In1 142.8(2) . 4_656 ?
Cl1 In3 In2 129.9(2) . . ?
O3 In3 In1 40.0(3) 4_656 4_656 ?
O3 In3 In2 83.6(3) 4_656 . ?
O3 In3 Cl1 103.0(3) 4_656 . ?
O4 In3 In1 106.8(3) . 4_656 ?
O4 In3 In2 89.1(3) . . ?
O4 In3 Cl1 107.8(3) . . ?
O4 In3 O3 145.0(4) . 4_656 ?
O5 In3 In1 37.3(3) 4_656 4_656 ?
O5 In3 In2 39.8(2) 4_656 . ?
O5 In3 Cl1 169.3(3) 4_656 . ?
O5 In3 O3 75.0(4) 4_656 4_656 ?
O5 In3 O4 77.6(4) 4_656 . ?
O8 In3 In1 99.2(4) . 4_656 ?
O8 In3 In2 39.4(4) . . ?
O8 In3 Cl1 91.4(4) . . ?
O8 In3 O3 101.1(5) . 4_656 ?
O8 In3 O4 94.5(5) . . ?
O8 In3 O5 78.8(4) . 4_656 ?
O8 In3 O9 170.7(5) . 3_566 ?
O9 In3 In1 83.5(3) 3_566 4_656 ?
O9 In3 In2 138.4(3) 3_566 . ?
O9 In3 Cl1 91.7(4) 3_566 . ?
O9 In3 O3 86.7(5) 3_566 4_656 ?
O9 In3 O4 76.3(5) 3_566 . ?
O9 In3 O5 98.7(4) 3_566 4_656 ?
In1 O3 In3 99.4(4) . 3_566 ?
C4 O3 In1 130.8(15) . . ?
C4 O3 In3 125.6(16) . 3_566 ?
In1 O4 In2 95.4(4) . 3_566 ?
In3 O4 In1 100.5(4) . . ?
In3 O4 In2 99.0(4) . 3_566 ?
C8 O4 In1 124.6(11) . . ?
C8 O4 In2 112.4(12) . 3_566 ?
C8 O4 In3 119.7(12) . . ?
In1 O5 In1 132.1(4) . 3_566 ?
In1 O5 In2 111.4(4) . 3_566 ?
In1 O5 In2 100.6(4) 3_566 3_566 ?
In1 O5 In3 103.4(4) . 3_566 ?
In1 O5 In3 104.7(4) 3_566 3_566 ?
In3 O5 In2 100.6(4) 3_566 3_566 ?
In1 O6 In1 132.1(7) 2_665 . ?
In1 O7 In2 100.5(5) . . ?
C9 O7 In1 141.3(16) . . ?
C9 O7 In2 115.6(16) . . ?
In3 O8 In2 102.5(5) . . ?
C13 O8 In2 113.0(15) . . ?
C13 O8 In3 121.5(15) . . ?
In2 O9 In3 114.5(6) . 4_656 ?
C11 O9 In2 113.4(13) . . ?
C11 O9 In3 128.1(14) . 4_656 ?
In2 N1 H1 108.1 . . ?
C7 N1 In2 110.4(14) 4_656 . ?
C7 N1 H1 108.1 4_656 . ?
C14 N1 In2 105.5(14) . . ?
C14 N1 H1 108.1 . . ?
C14 N1 C7 116(2) . 4_656 ?
In2 N2 H2 109.1 . . ?
C10 N2 In2 109.6(12) . . ?
C10 N2 H2 109.1 . . ?
C12 N2 In2 104.0(13) . . ?
C12 N2 H2 109.1 . . ?
C12 N2 C10 116(2) . . ?
O1 N3 O2 114(4) . . ?
O1 N3 C1 126(4) . . ?
O2 N3 C1 120(4) . . ?
N3 C1 C6 114(3) . . ?
C2 C1 N3 122(3) . . ?
C2 C1 C6 124(3) . . ?
C1 C2 H2A 122.3 . . ?
C1 C2 C3 115(3) . . ?
C3 C2 H2A 122.3 . . ?
C2 C3 H3 117.0 . . ?
C4 C3 C2 126(3) . . ?
C4 C3 H3 117.0 . . ?
O3 C4 C3 122(2) . . ?
O3 C4 C5 125(2) . . ?
C3 C4 C5 113(3) . . ?
C4 C5 H5 117.5 . . ?
C6 C5 C4 125(4) . . ?
C6 C5 H5 117.5 . . ?
C1 C6 H6 121.9 . . ?
C5 C6 C1 116(3) . . ?
C5 C6 H6 121.9 . . ?
N1 C7 H7A 110.2 3_566 . ?
N1 C7 H7B 110.2 3_566 . ?
H7A C7 H7B 108.5 . . ?
C8 C7 N1 107.5(19) . 3_566 ?
C8 C7 H7A 110.2 . . ?
C8 C7 H7B 110.2 . . ?
O4 C8 C7 112.2(19) . . ?
O4 C8 H8A 109.2 . . ?
O4 C8 H8B 109.2 . . ?
C7 C8 H8A 109.2 . . ?
C7 C8 H8B 109.2 . . ?
H8A C8 H8B 107.9 . . ?
O7 C9 H9A 108.3 . . ?
O7 C9 H9B 108.3 . . ?
O7 C9 C10 116(3) . . ?
H9A C9 H9B 107.4 . . ?
C10 C9 H9A 108.3 . . ?
C10 C9 H9B 108.3 . . ?
N2 C10 H10A 108.5 . . ?
N2 C10 H10B 108.5 . . ?
C9 C10 N2 115.2(18) . . ?
C9 C10 H10A 108.5 . . ?
C9 C10 H10B 108.5 . . ?
H10A C10 H10B 107.5 . . ?
O9 C11 H11A 109.2 . . ?
O9 C11 H11B 109.2 . . ?
O9 C11 C12 111.9(18) . . ?
H11A C11 H11B 107.9 . . ?
C12 C11 H11A 109.2 . . ?
C12 C11 H11B 109.2 . . ?
N2 C12 H12A 109.6 . . ?
N2 C12 H12B 109.6 . . ?
C11 C12 N2 110.2(18) . . ?
C11 C12 H12A 109.6 . . ?
C11 C12 H12B 109.6 . . ?
H12A C12 H12B 108.1 . . ?
O8 C13 H13A 109.6 . . ?
O8 C13 H13B 109.6 . . ?
O8 C13 C14 110.1(17) . . ?
H13A C13 H13B 108.2 . . ?
C14 C13 H13A 109.6 . . ?
C14 C13 H13B 109.6 . . ?
N1 C14 H14A 109.5 . . ?
N1 C14 H14B 109.5 . . ?
C13 C14 N1 111(2) . . ?
C13 C14 H14A 109.5 . . ?
C13 C14 H14B 109.5 . . ?
H14A C14 H14B 108.1 . . ?

loop_
_geom_bond_atom_site_label_1
_geom_bond_atom_site_label_2
_geom_bond_distance
_geom_bond_site_symmetry_2
_geom_bond_publ_flag
In1 In2 3.3273(13) . ?
In1 In3 3.3582(14) 3_566 ?
In1 O3 2.189(10) . ?
In1 O4 2.257(10) . ?
In1 O5 2.093(10) . ?
In1 O5 2.136(9) 4_656 ?
In1 O6 2.129(6) . ?
In1 O7 2.116(12) . ?
In2 In3 3.3645(19) . ?
In2 O4 2.519(12) 4_656 ?
In2 O5 2.189(9) 4_656 ?
In2 O7 2.211(12) . ?
In2 O8 2.188(16) . ?
In2 O9 2.130(13) . ?
In2 N1 2.329(18) . ?
In2 N2 2.334(14) . ?
In3 Cl1 2.411(5) . ?
In3 O3 2.213(11) 4_656 ?
In3 O4 2.194(12) . ?
In3 O5 2.185(9) 4_656 ?
In3 O8 2.126(14) . ?
In3 O9 2.140(14) 3_566 ?
O1 N3 1.26(4) . ?
O2 N3 1.31(4) . ?
O3 C4 1.24(3) . ?
O4 C8 1.396(19) . ?
O7 C9 1.34(3) . ?
O8 C13 1.46(3) . ?
O9 C11 1.41(2) . ?
N1 H1 0.9800 . ?
N1 C7 1.57(4) 4_656 ?
N1 C14 1.50(3) . ?
N2 H2 0.9800 . ?
N2 C10 1.51(3) . ?
N2 C12 1.50(3) . ?
N3 C1 1.36(4) . ?
C1 C2 1.33(4) . ?
C1 C6 1.42(4) . ?
C2 H2A 0.9300 . ?
C2 C3 1.40(3) . ?
C3 H3 0.9300 . ?
C3 C4 1.35(3) . ?
C4 C5 1.44(4) . ?
C5 H5 0.9300 . ?
C5 C6 1.31(4) . ?
C6 H6 0.9300 . ?
C7 H7A 0.9700 . ?
C7 H7B 0.9700 . ?
C7 C8 1.46(3) . ?
C8 H8A 0.9700 . ?
C8 H8B 0.9700 . ?
C9 H9A 0.9700 . ?
C9 H9B 0.9700 . ?
C9 C10 1.43(4) . ?
C10 H10A 0.9700 . ?
C10 H10B 0.9700 . ?
C11 H11A 0.9700 . ?
C11 H11B 0.9700 . ?
C11 C12 1.49(3) . ?
C12 H12A 0.9700 . ?
C12 H12B 0.9700 . ?
C13 H13A 0.9700 . ?
C13 H13B 0.9700 . ?
C13 C14 1.46(4) . ?
C14 H14A 0.9700 . ?
C14 H14B 0.9700 . ?
Cl2 Cl2 1.81(5) 2_565 ?

loop_
_geom_torsion_atom_site_label_1
_geom_torsion_atom_site_label_2
_geom_torsion_atom_site_label_3
_geom_torsion_atom_site_label_4
_geom_torsion
_geom_torsion_site_symmetry_1
_geom_torsion_site_symmetry_2
_geom_torsion_site_symmetry_3
_geom_torsion_site_symmetry_4
_geom_torsion_publ_flag
In1 O3 C4 C3 26(4) . . . . ?
In1 O3 C4 C5 -151(3) . . . . ?
In1 O4 C8 C7 147.7(17) . . . . ?
In1 O7 C9 C10 -164.8(18) . . . . ?
In2 O4 C8 C7 34(2) 3_566 . . . ?
In2 O7 C9 C10 38(4) . . . . ?
In2 O8 C13 C14 -38(3) . . . . ?
In2 O9 C11 C12 38(2) . . . . ?
In2 N1 C14 C13 -43(2) . . . . ?
In2 N2 C10 C9 -3(3) . . . . ?
In2 N2 C12 C11 40(2) . . . . ?
In3 O3 C4 C3 -126(2) 3_566 . . . ?
In3 O3 C4 C5 57(4) 3_566 . . . ?
In3 O4 C8 C7 -82(2) . . . . ?
In3 O8 C13 C14 84(3) . . . . ?
In3 O9 C11 C12 -118(2) 4_656 . . . ?
O1 N3 C1 C2 -160(4) . . . . ?
O1 N3 C1 C6 26(6) . . . . ?
O2 N3 C1 C2 13(5) . . . . ?
O2 N3 C1 C6 -160(3) . . . . ?
O3 C4 C5 C6 -180(3) . . . . ?
O7 C9 C10 N2 -22(4) . . . . ?
O8 C13 C14 N1 56(3) . . . . ?
O9 C11 C12 N2 -54(3) . . . . ?
N1 C7 C8 O4 -57(3) 3_566 . . . ?
N3 C1 C2 C3 179(3) . . . . ?
N3 C1 C6 C5 -180(3) . . . . ?
C1 C2 C3 C4 7(4) . . . . ?
C2 C1 C6 C5 7(5) . . . . ?
C2 C3 C4 O3 179(3) . . . . ?
C2 C3 C4 C5 -4(4) . . . . ?
C3 C4 C5 C6 3(5) . . . . ?
C4 C5 C6 C1 -4(6) . . . . ?
C6 C1 C2 C3 -8(5) . . . . ?
C7 N1 C14 C13 -166.2(18) 4_656 . . . ?
C10 N2 C12 C11 -80(2) . . . . ?
C12 N2 C10 C9 114(3) . . . . ?

loop_
_platon_squeeze_void_nr
_platon_squeeze_void_average_x
_platon_squeeze_void_average_y
_platon_squeeze_void_average_z
_platon_squeeze_void_volume
_platon_squeeze_void_count_electrons
_platon_squeeze_void_content
1 0.000 0.000 0.500 568 187 ' '
2 0.500 0.500 1.000 568 187 ' '
